data_4106748
loop_
_publ_author_name
'Jian-Ping Chen'
'Qian Peng'
'Bai-Lin Lei'
'Xue-Long Hou'
'Yun-Dong Wu'

_publ_section_title
;
 Chemo- and Regioselectivity-Tunable Pd-Catalyzed Allylic Alkylation of
 Imines
;
_journal_name_full 'Journal of the American Chemical Society'
_journal_page_first 14180
_journal_page_last 14183
_journal_paper_doi 10.1021/ja2039503
_journal_volume 133
_journal_year 2011
_chemical_absolute_configuration ad
_chemical_formula_sum 'C25 H34 O4 S'
_chemical_formula_weight 430.58
_chemical_name_systematic
; 
 ? 
;
_space_group_IT_number 19
_symmetry_cell_setting orthorhombic
_symmetry_space_group_name_Hall 'P 2ac 2ab'
_symmetry_space_group_name_H-M 'P 21 21 21'
_atom_sites_solution_hydrogens geom
_atom_sites_solution_primary direct
_atom_sites_solution_secondary difmap
_audit_creation_method SHELXL-97
_cell_angle_alpha 90.00
_cell_angle_beta 90.00
_cell_angle_gamma 90.00
_cell_formula_units_Z 4
_cell_length_a 7.35780(10)
_cell_length_b 10.6646(2)
_cell_length_c 29.1647(5)
_cell_measurement_reflns_used 9892
_cell_measurement_temperature 133(2)
_cell_measurement_theta_max 65.67
_cell_measurement_theta_min 3.03
_cell_volume 2288.50(7)
_computing_cell_refinement 'Bruker SAINT'
_computing_data_collection 'Bruker APEX2'
_computing_data_reduction 'Bruker SAINT'
_computing_molecular_graphics 'Bruker SHELXTL'
_computing_publication_material 'Bruker SHELXTL'
_computing_structure_refinement 'SHELXL-97 (Sheldrick, 2008)'
_computing_structure_solution 'SHELXS-97 (Sheldrick, 2008)'
_diffrn_ambient_temperature 133(2)
_diffrn_measured_fraction_theta_full 0.960
_diffrn_measured_fraction_theta_max 0.960
_diffrn_measurement_device_type 'Bruker APEX-II CCD'
_diffrn_measurement_method '\f and \w scans'
_diffrn_radiation_monochromator graphite
_diffrn_radiation_source 'fine-focus sealed tube'
_diffrn_radiation_type CuK\a
_diffrn_radiation_wavelength 1.54178
_diffrn_reflns_av_R_equivalents 0.0694
_diffrn_reflns_av_sigmaI/netI 0.0467
_diffrn_reflns_limit_h_max 8
_diffrn_reflns_limit_h_min -8
_diffrn_reflns_limit_k_max 10
_diffrn_reflns_limit_k_min -12
_diffrn_reflns_limit_l_max 29
_diffrn_reflns_limit_l_min -31
_diffrn_reflns_number 23166
_diffrn_reflns_theta_full 64.94
_diffrn_reflns_theta_max 64.94
_diffrn_reflns_theta_min 4.41
_exptl_absorpt_coefficient_mu 1.478
_exptl_absorpt_correction_T_max 0.7527
_exptl_absorpt_correction_T_min 0.4392
_exptl_absorpt_correction_type multi-scan
_exptl_absorpt_process_details sadabs
_exptl_crystal_colour colorless
_exptl_crystal_density_diffrn 1.250
_exptl_crystal_description plate
_exptl_crystal_F_000 928
_exptl_crystal_size_max 0.30
_exptl_crystal_size_mid 0.15
_exptl_crystal_size_min 0.01
_refine_diff_density_max 0.361
_refine_diff_density_min -0.726
_refine_diff_density_rms 0.069
_refine_ls_abs_structure_details 'Flack H D (1983), Acta Cryst. A39, 876-881'
_refine_ls_abs_structure_Flack 0.029(17)
_refine_ls_extinction_method none
_refine_ls_goodness_of_fit_ref 1.096
_refine_ls_hydrogen_treatment constr
_refine_ls_matrix_type full
_refine_ls_number_parameters 273
_refine_ls_number_reflns 3744
_refine_ls_number_restraints 0
_refine_ls_restrained_S_all 1.096
_refine_ls_R_factor_all 0.0473
_refine_ls_R_factor_gt 0.0452
_refine_ls_shift/su_max 0.001
_refine_ls_shift/su_mean 0.000
_refine_ls_structure_factor_coef Fsqd
_refine_ls_weighting_details 'calc w=1/[\s^2^(Fo^2^)+(0.0836P)^2^+0.0000P] where P=(Fo^2^+2Fc^2^)/3'
_refine_ls_weighting_scheme calc
_refine_ls_wR_factor_gt 0.1133
_refine_ls_wR_factor_ref 0.1156
_reflns_number_gt 3556
_reflns_number_total 3744
_reflns_threshold_expression >2sigma(I)
_cod_data_source_file ja2039503_si_003.cif
_cod_data_source_block cu_dm11383_0m
_cod_database_code 4106748

loop_
_symmetry_equiv_pos_as_xyz
'x, y, z'
'x+1/2, -y+1/2, -z'
'-x, y+1/2, -z+1/2'
'-x+1/2, -y, z+1/2'

loop_
_atom_site_label
_atom_site_type_symbol
_atom_site_fract_x
_atom_site_fract_y
_atom_site_fract_z
_atom_site_U_iso_or_equiv
_atom_site_adp_type
_atom_site_occupancy
_atom_site_symmetry_multiplicity
_atom_site_calc_flag
_atom_site_refinement_flags
S1 S 0.11887(7) 0.58019(5) 0.823705(18) 0.01908(17) Uani 1 1 d .
O1 O 0.1829(2) 0.93956(14) 0.75342(5) 0.0244(4) Uani 1 1 d .
O2 O -0.0490(2) 0.57002(16) 0.84806(5) 0.0269(4) Uani 1 1 d .
O3 O 0.2031(3) 0.46927(15) 0.80716(5) 0.0260(4) Uani 1 1 d .
O4 O 0.2638(2) 0.64709(15) 0.85504(5) 0.0210(4) Uani 1 1 d .
C1 C 0.2483(3) 0.8542(2) 0.73175(8) 0.0188(5) Uani 1 1 d .
C2 C 0.3540(3) 0.8618(2) 0.68724(8) 0.0226(5) Uani 1 1 d .
H2A H 0.4594 0.9157 0.6903 0.027 Uiso 1 1 calc R
H2B H 0.2783 0.8920 0.6623 0.027 Uiso 1 1 calc R
C3 C 0.4096(3) 0.7248(2) 0.67988(8) 0.0236(5) Uani 1 1 d .
H3 H 0.4455 0.7046 0.6484 0.028 Uiso 1 1 calc R
C4 C 0.5554(4) 0.6959(2) 0.71616(9) 0.0280(6) Uani 1 1 d .
H4A H 0.6478 0.7607 0.7169 0.034 Uiso 1 1 calc R
H4B H 0.6128 0.6155 0.7104 0.034 Uiso 1 1 calc R
C5 C 0.4450(3) 0.6934(2) 0.76155(9) 0.0225(5) Uani 1 1 d .
H5A H 0.4845 0.7594 0.7821 0.027 Uiso 1 1 calc R
H5B H 0.4577 0.6132 0.7769 0.027 Uiso 1 1 calc R
C6 C 0.2438(3) 0.7152(2) 0.74561(7) 0.0175(5) Uani 1 1 d .
C7 C 0.2418(3) 0.6517(2) 0.69731(8) 0.0231(5) Uani 1 1 d .
C8 C 0.0671(4) 0.6800(3) 0.67084(9) 0.0316(6) Uani 1 1 d .
H8A H 0.0851 0.6619 0.6389 0.047 Uiso 1 1 calc R
H8B H 0.0364 0.7669 0.6744 0.047 Uiso 1 1 calc R
H8C H -0.0299 0.6290 0.6825 0.047 Uiso 1 1 calc R
C9 C 0.2671(4) 0.5089(2) 0.69863(10) 0.0333(6) Uani 1 1 d .
H9A H 0.1652 0.4711 0.7138 0.050 Uiso 1 1 calc R
H9B H 0.3766 0.4891 0.7150 0.050 Uiso 1 1 calc R
H9C H 0.2754 0.4773 0.6679 0.050 Uiso 1 1 calc R
C10 C 0.0875(3) 0.6885(2) 0.77832(7) 0.0199(5) Uani 1 1 d .
H10A H -0.0142 0.6592 0.7601 0.024 Uiso 1 1 calc R
H10B H 0.0514 0.7678 0.7919 0.024 Uiso 1 1 calc R
C11 C 0.2105(4) 0.6962(2) 0.90087(7) 0.0221(5) Uani 1 1 d .
H11 H 0.1293 0.6362 0.9160 0.027 Uiso 1 1 calc R
C12 C 0.1147(4) 0.8206(2) 0.89557(9) 0.0331(6) Uani 1 1 d .
H12A H 0.0684 0.8468 0.9252 0.040 Uiso 1 1 calc R
H12B H 0.0118 0.8101 0.8752 0.040 Uiso 1 1 calc R
C13 C 0.2380(5) 0.9225(3) 0.87667(9) 0.0426(8) Uani 1 1 d .
H13A H 0.1737 1.0019 0.8768 0.051 Uiso 1 1 calc R
H13B H 0.2698 0.9029 0.8452 0.051 Uiso 1 1 calc R
C14 C 0.4107(5) 0.9343(2) 0.90520(9) 0.0399(7) Uani 1 1 d .
H14A H 0.4903 0.9962 0.8914 0.048 Uiso 1 1 calc R
H14B H 0.3798 0.9629 0.9358 0.048 Uiso 1 1 calc R
C15 C 0.5098(4) 0.8094(2) 0.90837(9) 0.0311(6) Uani 1 1 d .
H15A H 0.6160 0.8189 0.9277 0.037 Uiso 1 1 calc R
H15B H 0.5507 0.7848 0.8781 0.037 Uiso 1 1 calc R
C16 C 0.3873(4) 0.7067(2) 0.92805(8) 0.0224(5) Uani 1 1 d .
H16 H 0.3537 0.7337 0.9590 0.027 Uiso 1 1 calc R
C17 C 0.4871(3) 0.5796(2) 0.93333(7) 0.0217(5) Uani 1 1 d .
H17 H 0.5286 0.5533 0.9029 0.026 Uiso 1 1 calc R
C18 C 0.3657(3) 0.4776(2) 0.95216(8) 0.0208(5) Uani 1 1 d .
C19 C 0.3138(4) 0.3763(2) 0.92513(9) 0.0323(6) Uani 1 1 d .
H19 H 0.3495 0.3731 0.8946 0.039 Uiso 1 1 calc R
C20 C 0.2101(5) 0.2805(3) 0.94307(11) 0.0435(8) Uani 1 1 d .
H20 H 0.1767 0.2138 0.9243 0.052 Uiso 1 1 calc R
C21 C 0.1550(4) 0.2816(3) 0.98830(12) 0.0412(7) Uani 1 1 d .
H21 H 0.0859 0.2162 1.0002 0.049 Uiso 1 1 calc R
C22 C 0.2046(4) 0.3820(3) 1.01550(10) 0.0358(7) Uani 1 1 d .
H22 H 0.1684 0.3842 1.0460 0.043 Uiso 1 1 calc R
C23 C 0.3072(4) 0.4789(2) 0.99792(8) 0.0266(6) Uani 1 1 d .
H23 H 0.3380 0.5461 1.0167 0.032 Uiso 1 1 calc R
C24 C 0.6525(3) 0.5933(3) 0.96366(9) 0.0303(6) Uani 1 1 d .
H24 H 0.6396 0.6404 0.9903 0.036 Uiso 1 1 calc R
C25 C 0.8128(4) 0.5441(3) 0.95544(10) 0.0451(8) Uani 1 1 d .
H25A H 0.8313 0.4964 0.9292 0.054 Uiso 1 1 calc R
H25B H 0.9080 0.5570 0.9759 0.054 Uiso 1 1 calc R

loop_
_atom_site_aniso_label
_atom_site_aniso_U_11
_atom_site_aniso_U_22
_atom_site_aniso_U_33
_atom_site_aniso_U_23
_atom_site_aniso_U_13
_atom_site_aniso_U_12
S1 0.0211(3) 0.0192(3) 0.0169(3) 0.0007(2) -0.0016(2) -0.0033(2)
O1 0.0300(9) 0.0204(8) 0.0226(9) -0.0028(6) -0.0013(7) 0.0037(7)
O2 0.0254(9) 0.0362(10) 0.0192(9) 0.0024(7) 0.0033(7) -0.0087(8)
O3 0.0316(10) 0.0221(8) 0.0242(9) 0.0008(6) -0.0018(7) -0.0010(7)
O4 0.0217(8) 0.0259(8) 0.0153(8) -0.0014(6) -0.0005(6) -0.0011(7)
C1 0.0155(11) 0.0213(12) 0.0197(12) 0.0008(9) -0.0058(8) 0.0001(10)
C2 0.0257(13) 0.0222(11) 0.0199(12) 0.0021(9) 0.0019(9) 0.0005(10)
C3 0.0246(13) 0.0225(11) 0.0235(12) 0.0005(9) 0.0083(10) 0.0024(10)
C4 0.0209(13) 0.0203(12) 0.0427(16) 0.0067(10) 0.0087(11) 0.0035(10)
C5 0.0182(13) 0.0215(11) 0.0279(13) 0.0055(9) -0.0033(10) -0.0010(10)
C6 0.0166(12) 0.0190(11) 0.0170(11) -0.0003(8) -0.0024(8) 0.0013(10)
C7 0.0269(14) 0.0210(12) 0.0213(12) -0.0057(9) 0.0045(9) -0.0010(11)
C8 0.0317(14) 0.0421(15) 0.0211(14) -0.0092(11) -0.0002(10) -0.0087(12)
C9 0.0443(18) 0.0211(12) 0.0344(15) -0.0097(10) 0.0151(12) -0.0054(12)
C10 0.0197(13) 0.0228(11) 0.0172(12) -0.0013(8) -0.0029(9) 0.0004(10)
C11 0.0281(14) 0.0267(12) 0.0115(12) -0.0033(8) 0.0006(9) 0.0007(11)
C12 0.0445(17) 0.0357(15) 0.0192(13) -0.0058(10) -0.0072(12) 0.0137(13)
C13 0.075(2) 0.0230(13) 0.0297(15) -0.0017(11) -0.0137(13) 0.0132(16)
C14 0.068(2) 0.0261(14) 0.0252(14) -0.0007(11) -0.0027(13) -0.0142(14)
C15 0.0382(16) 0.0329(14) 0.0221(13) 0.0009(10) -0.0045(11) -0.0128(13)
C16 0.0261(13) 0.0271(12) 0.0141(11) -0.0005(8) -0.0035(10) -0.0040(11)
C17 0.0212(12) 0.0302(13) 0.0138(12) 0.0001(9) -0.0009(9) 0.0011(11)
C18 0.0191(13) 0.0247(12) 0.0187(12) 0.0029(9) -0.0027(9) 0.0071(10)
C19 0.0370(15) 0.0311(14) 0.0290(15) -0.0006(10) -0.0056(12) 0.0014(12)
C20 0.0463(19) 0.0270(14) 0.057(2) 0.0028(13) -0.0163(16) -0.0071(14)
C21 0.0300(16) 0.0352(16) 0.0583(19) 0.0177(14) -0.0028(13) -0.0047(13)
C22 0.0282(14) 0.0445(17) 0.0348(15) 0.0157(12) 0.0103(12) 0.0075(13)
C23 0.0238(13) 0.0310(14) 0.0249(14) 0.0019(10) 0.0031(10) 0.0048(11)
C24 0.0242(14) 0.0478(16) 0.0188(13) 0.0080(10) -0.0007(9) -0.0051(12)
C25 0.0239(15) 0.082(2) 0.0290(15) 0.0192(14) -0.0028(12) -0.0017(15)

loop_
_atom_type_symbol
_atom_type_description
_atom_type_scat_dispersion_real
_atom_type_scat_dispersion_imag
_atom_type_scat_source
C C 0.0181 0.0091 'International Tables Vol C Tables 4.2.6.8 and 6.1.1.4'
H H 0.0000 0.0000 'International Tables Vol C Tables 4.2.6.8 and 6.1.1.4'
O O 0.0492 0.0322 'International Tables Vol C Tables 4.2.6.8 and 6.1.1.4'
S S 0.3331 0.5567 'International Tables Vol C Tables 4.2.6.8 and 6.1.1.4'

loop_
_geom_angle_atom_site_label_1
_geom_angle_atom_site_label_2
_geom_angle_atom_site_label_3
_geom_angle
O3 S1 O2 118.88(11)
O3 S1 O4 106.20(10)
O2 S1 O4 109.34(9)
O3 S1 C10 110.25(10)
O2 S1 C10 107.96(11)
O4 S1 C10 103.07(10)
C11 O4 S1 120.13(15)
O1 C1 C2 127.7(2)
O1 C1 C6 125.5(2)
C2 C1 C6 106.74(18)
C1 C2 C3 101.88(18)
C1 C2 H2A 111.4
C3 C2 H2A 111.4
C1 C2 H2B 111.4
C3 C2 H2B 111.4
H2A C2 H2B 109.3
C2 C3 C4 106.3(2)
C2 C3 C7 102.82(19)
C4 C3 C7 103.28(19)
C2 C3 H3 114.4
C4 C3 H3 114.4
C7 C3 H3 114.4
C3 C4 C5 103.01(19)
C3 C4 H4A 111.2
C5 C4 H4A 111.2
C3 C4 H4B 111.2
C5 C4 H4B 111.2
H4A C4 H4B 109.1
C4 C5 C6 103.77(19)
C4 C5 H5A 111.0
C6 C5 H5A 111.0
C4 C5 H5B 111.0
C6 C5 H5B 111.0
H5A C5 H5B 109.0
C10 C6 C1 111.19(19)
C10 C6 C7 118.51(19)
C1 C6 C7 100.44(18)
C10 C6 C5 119.98(19)
C1 C6 C5 101.56(18)
C7 C6 C5 102.23(19)
C8 C7 C9 108.1(2)
C8 C7 C3 113.9(2)
C9 C7 C3 114.3(2)
C8 C7 C6 112.16(19)
C9 C7 C6 114.0(2)
C3 C7 C6 94.02(18)
C7 C8 H8A 109.5
C7 C8 H8B 109.5
H8A C8 H8B 109.5
C7 C8 H8C 109.5
H8A C8 H8C 109.5
H8B C8 H8C 109.5
C7 C9 H9A 109.5
C7 C9 H9B 109.5
H9A C9 H9B 109.5
C7 C9 H9C 109.5
H9A C9 H9C 109.5
H9B C9 H9C 109.5
C6 C10 S1 119.47(17)
C6 C10 H10A 107.5
S1 C10 H10A 107.5
C6 C10 H10B 107.5
S1 C10 H10B 107.5
H10A C10 H10B 107.0
O4 C11 C12 109.89(19)
O4 C11 C16 105.51(19)
C12 C11 C16 112.7(2)
O4 C11 H11 109.5
C12 C11 H11 109.5
C16 C11 H11 109.5
C11 C12 C13 112.8(2)
C11 C12 H12A 109.0
C13 C12 H12A 109.0
C11 C12 H12B 109.0
C13 C12 H12B 109.0
H12A C12 H12B 107.8
C12 C13 C14 111.0(2)
C12 C13 H13A 109.4
C14 C13 H13A 109.4
C12 C13 H13B 109.4
C14 C13 H13B 109.4
H13A C13 H13B 108.0
C15 C14 C13 111.1(2)
C15 C14 H14A 109.4
C13 C14 H14A 109.4
C15 C14 H14B 109.4
C13 C14 H14B 109.4
H14A C14 H14B 108.0
C14 C15 C16 111.6(2)
C14 C15 H15A 109.3
C16 C15 H15A 109.3
C14 C15 H15B 109.3
C16 C15 H15B 109.3
H15A C15 H15B 108.0
C11 C16 C15 111.1(2)
C11 C16 C17 113.00(18)
C15 C16 C17 112.6(2)
C11 C16 H16 106.5
C15 C16 H16 106.5
C17 C16 H16 106.5
C18 C17 C24 109.5(2)
C18 C17 C16 112.68(18)
C24 C17 C16 110.8(2)
C18 C17 H17 107.9
C24 C17 H17 107.9
C16 C17 H17 107.9
C19 C18 C23 117.5(2)
C19 C18 C17 121.0(2)
C23 C18 C17 121.4(2)
C20 C19 C18 120.8(3)
C20 C19 H19 119.6
C18 C19 H19 119.6
C19 C20 C21 121.3(3)
C19 C20 H20 119.4
C21 C20 H20 119.4
C20 C21 C22 118.5(3)
C20 C21 H21 120.7
C22 C21 H21 120.7
C23 C22 C21 120.8(3)
C23 C22 H22 119.6
C21 C22 H22 119.6
C22 C23 C18 121.0(2)
C22 C23 H23 119.5
C18 C23 H23 119.5
C25 C24 C17 125.3(3)
C25 C24 H24 117.4
C17 C24 H24 117.4
C24 C25 H25A 120.0
C24 C25 H25B 120.0
H25A C25 H25B 120.0

loop_
_geom_bond_atom_site_label_1
_geom_bond_atom_site_label_2
_geom_bond_distance
S1 O3 1.4200(18)
S1 O2 1.4289(17)
S1 O4 1.5754(17)
S1 C10 1.772(2)
O1 C1 1.208(3)
O4 C11 1.488(3)
C1 C2 1.515(3)
C1 C6 1.537(3)
C2 C3 1.532(3)
C2 H2A 0.9700
C2 H2B 0.9700
C3 C4 1.538(4)
C3 C7 1.546(3)
C3 H3 0.9800
C4 C5 1.553(4)
C4 H4A 0.9700
C4 H4B 0.9700
C5 C6 1.569(3)
C5 H5A 0.9700
C5 H5B 0.9700
C6 C10 1.521(3)
C6 C7 1.563(3)
C7 C8 1.530(4)
C7 C9 1.534(3)
C8 H8A 0.9600
C8 H8B 0.9600
C8 H8C 0.9600
C9 H9A 0.9600
C9 H9B 0.9600
C9 H9C 0.9600
C10 H10A 0.9700
C10 H10B 0.9700
C11 C12 1.510(4)
C11 C16 1.528(3)
C11 H11 0.9800
C12 C13 1.519(4)
C12 H12A 0.9700
C12 H12B 0.9700
C13 C14 1.524(4)
C13 H13A 0.9700
C13 H13B 0.9700
C14 C15 1.521(4)
C14 H14A 0.9700
C14 H14B 0.9700
C15 C16 1.530(3)
C15 H15A 0.9700
C15 H15B 0.9700
C16 C17 1.550(3)
C16 H16 0.9800
C17 C18 1.511(3)
C17 C24 1.511(3)
C17 H17 0.9800
C18 C19 1.392(4)
C18 C23 1.402(4)
C19 C20 1.378(4)
C19 H19 0.9300
C20 C21 1.380(5)
C20 H20 0.9300
C21 C22 1.382(5)
C21 H21 0.9300
C22 C23 1.379(4)
C22 H22 0.9300
C23 H23 0.9300
C24 C25 1.313(4)
C24 H24 0.9300
C25 H25A 0.9300
C25 H25B 0.9300
